data_7213054
loop_
_publ_author_name
'Efskind, Jon'
'R\/omming, Christian'
'Undheim, Kjell'

_publ_section_title
;
 Ru(II)-Catalysis in preparation of sterically congested and
 stereochemically homogeneous heterospiranes
;
_journal_issue 12
_journal_name_full 'Journal of the Chemical Society, Perkin Transactions 1'
_journal_page_first 1677
_journal_paper_doi 10.1039/a901913h
_journal_year 1999
_chemical_formula_sum 'C26 H38 N4 O6'
_chemical_formula_weight 502.60
_chemical_name_systematic
; 
 ? 
;
_space_group_IT_number 4
_symmetry_space_group_name_Hall 'P 2yb'
_symmetry_space_group_name_H-M 'P 1 21 1'
_atom_sites_solution_hydrogens geom
_atom_sites_solution_primary direct
_atom_sites_solution_secondary difmap
_audit_creation_method SHELXL
_cell_angle_alpha 90.00
_cell_angle_beta 96.5500(10)
_cell_angle_gamma 90.00
_cell_formula_units_Z 4
_cell_length_a 8.2588(2)
_cell_length_b 13.68780(10)
_cell_length_c 24.1712(4)
_cell_measurement_temperature 150(2)
_cell_volume 2714.59(8)
_computing_structure_refinement 'SHELXL-93 (Sheldrick, 1993)'
_computing_structure_solution 'SHELXS-86 (Sheldrick, 1990)'
_diffrn_ambient_temperature 150(2)
_diffrn_radiation_monochromator graphite
_diffrn_radiation_source 'fine-focus sealed tube'
_diffrn_radiation_type MoK\a
_diffrn_radiation_wavelength 0.71073
_diffrn_reflns_av_R_equivalents 0.0600
_diffrn_reflns_av_sigmaI/netI 0.0809
_diffrn_reflns_limit_h_max 11
_diffrn_reflns_limit_h_min -11
_diffrn_reflns_limit_k_max 17
_diffrn_reflns_limit_k_min -19
_diffrn_reflns_limit_l_max 34
_diffrn_reflns_limit_l_min -34
_diffrn_reflns_number 27214
_diffrn_reflns_theta_max 30.50
_diffrn_reflns_theta_min 1.71
_exptl_absorpt_coefficient_mu 0.088
_exptl_crystal_density_diffrn 1.230
_exptl_crystal_F_000 1080
_exptl_crystal_size_max 0.33
_exptl_crystal_size_mid 0.3
_exptl_crystal_size_min 0.3
_refine_diff_density_max 0.620
_refine_diff_density_min -0.298
_refine_diff_density_rms 0.061
_refine_ls_abs_structure_details 'Flack H D (1983), Acta Cryst. A39, 876-881'
_refine_ls_abs_structure_Flack 0.15(183)
_refine_ls_extinction_method none
_refine_ls_goodness_of_fit_all 1.151
_refine_ls_goodness_of_fit_obs 1.163
_refine_ls_matrix_type full
_refine_ls_number_parameters 649
_refine_ls_number_reflns 6626
_refine_ls_number_restraints 1
_refine_ls_restrained_S_all 1.188
_refine_ls_restrained_S_obs 1.163
_refine_ls_R_factor_all 0.1310
_refine_ls_R_factor_obs 0.0802
_refine_ls_shift/esd_max 0.908
_refine_ls_shift/esd_mean 0.057
_refine_ls_structure_factor_coef Fsqd
_refine_ls_weighting_details 'w=1/[\s^2^(Fo^2^)+(0.1000P)^2^+6.0000P] where P=(Fo^2^+2Fc^2^)/3'
_refine_ls_weighting_scheme calc
_refine_ls_wR_factor_all 0.2912
_refine_ls_wR_factor_obs 0.2187
_reflns_number_observed 6055
_reflns_number_total 13177
_reflns_observed_criterion >2sigma(I)
_cod_data_source_file 901913hsup1.cif
_cod_data_source_block 13
_cod_depositor_comments
;
The following automatic conversions were performed:

'_refine_ls_weighting_scheme' value 'calc
w=1/[\s^2^(Fo^2^)+(0.1000P)^2^+6.0000P] where P=(Fo^2^+2Fc^2^)/3' was
changed to 'calc'. New tag '_refine_ls_weighting_details' was
created. The value of the new tag was set to
'w=1/[\s^2^(Fo^2^)+(0.1000P)^2^+6.0000P] where P=(Fo^2^+2Fc^2^)/3'.

Automatic conversion script
Id: cif_fix_values 3143 2015-03-26 13:38:13Z robertas 
;
_cod_original_sg_symbol_H-M P2(1)
_cod_database_code 7213054

loop_
_symmetry_equiv_pos_as_xyz
'x, y, z'
'-x, y+1/2, -z'

loop_
_atom_site_aniso_label
_atom_site_aniso_U_11
_atom_site_aniso_U_22
_atom_site_aniso_U_33
_atom_site_aniso_U_23
_atom_site_aniso_U_13
_atom_site_aniso_U_12
O1 0.040(3) 0.075(4) 0.026(2) -0.009(3) 0.002(2) -0.008(3)
O2 0.034(3) 0.068(4) 0.029(2) 0.001(3) 0.003(2) 0.008(3)
O3 0.047(3) 0.070(4) 0.036(3) 0.001(3) 0.016(2) 0.005(3)
O4 0.053(3) 0.063(4) 0.041(3) 0.000(3) 0.001(2) -0.027(3)
O22 0.049(3) 0.051(4) 0.032(3) 0.000(3) -0.009(2) -0.006(3)
O23 0.043(3) 0.053(3) 0.028(2) -0.003(2) 0.000(2) -0.002(2)
N1 0.044(4) 0.062(5) 0.016(3) -0.008(3) -0.005(2) 0.007(3)
N2 0.043(4) 0.059(5) 0.021(3) -0.004(3) -0.002(2) 0.009(3)
N21 0.033(3) 0.048(4) 0.027(3) 0.002(3) 0.001(2) -0.004(3)
N22 0.034(3) 0.052(4) 0.020(3) -0.003(3) -0.002(2) -0.004(3)
C1 0.038(4) 0.054(5) 0.030(4) -0.004(4) 0.007(3) 0.000(4)
C2 0.043(4) 0.061(5) 0.022(3) -0.007(3) 0.001(3) 0.001(4)
C3 0.036(4) 0.066(6) 0.015(3) -0.005(4) -0.005(3) -0.002(4)
C4 0.038(4) 0.045(5) 0.030(4) -0.008(3) 0.003(3) 0.004(3)
C5 0.040(4) 0.067(6) 0.022(3) -0.001(4) 0.005(3) 0.013(4)
C6 0.046(4) 0.060(5) 0.032(4) -0.006(4) 0.011(3) 0.000(4)
C7 0.137(9) 0.041(6) 0.031(4) -0.021(4) -0.003(5) -0.001(5)
C8 0.364(31) 0.103(14) 0.095(11) -0.003(11) -0.046(15) -0.030(18)
C9 0.052(5) 0.075(6) 0.029(4) 0.017(4) 0.008(3) 0.007(4)
C10 0.038(4) 0.068(6) 0.027(4) 0.004(4) 0.002(3) 0.006(4)
C11 0.040(4) 0.071(6) 0.026(3) 0.006(4) 0.001(3) -0.001(4)
C12 0.052(5) 0.074(6) 0.031(4) 0.005(4) -0.014(3) -0.002(4)
C13 0.050(5) 0.079(7) 0.046(5) 0.004(5) 0.026(4) 0.011(4)
C14 0.035(4) 0.087(7) 0.018(3) -0.004(4) 0.002(3) -0.009(4)
C22 0.040(4) 0.042(5) 0.024(3) 0.004(3) -0.004(3) -0.003(3)
C23 0.030(4) 0.052(5) 0.022(3) 0.005(3) -0.001(3) -0.006(3)
C24 0.031(4) 0.053(5) 0.027(3) 0.003(3) -0.012(3) 0.003(3)
C25 0.039(4) 0.043(4) 0.017(3) 0.001(3) -0.004(3) -0.009(3)
C26 0.035(4) 0.053(5) 0.035(4) 0.002(4) -0.006(3) 0.005(3)
C27 0.046(4) 0.046(5) 0.028(4) -0.001(4) -0.013(3) 0.011(4)
C28 0.060(5) 0.071(6) 0.025(4) 0.004(4) -0.004(3) -0.006(5)
C29 0.050(5) 0.077(7) 0.039(4) 0.003(4) -0.014(4) -0.018(4)
C30 0.043(4) 0.061(6) 0.036(4) -0.005(4) 0.010(3) -0.002(4)
C31 0.041(4) 0.093(7) 0.035(4) -0.007(5) 0.008(3) 0.005(4)
C32 0.040(4) 0.086(7) 0.049(5) 0.006(5) 0.002(4) 0.007(4)
C33 0.048(5) 0.072(6) 0.043(4) -0.009(4) -0.006(4) -0.020(4)
O41 0.014(2) 0.015(2) 0.021(2) 0.002(2) 0.002(2) 0.008(2)
O42 0.008(2) 0.006(2) 0.033(2) -0.007(2) 0.010(2) -0.0074(14)
O43 0.014(2) 0.014(2) 0.030(2) -0.005(2) 0.011(2) -0.007(2)
O44 0.031(2) 0.014(2) 0.034(2) -0.005(2) 0.007(2) 0.011(2)
O62 0.010(2) 0.007(2) 0.038(2) 0.006(2) 0.001(2) -0.0003(15)
O63 0.017(2) 0.003(2) 0.025(2) 0.000(2) 0.003(2) 0.0082(15)
N41 0.001(2) 0.012(3) 0.017(2) 0.000(2) 0.003(2) 0.003(2)
N42 0.008(2) 0.008(3) 0.023(2) 0.004(2) 0.006(2) 0.001(2)
N61 0.009(2) 0.000(2) 0.018(2) -0.001(2) 0.002(2) 0.003(2)
C41 0.003(2) 0.007(3) 0.022(3) -0.001(2) -0.001(2) -0.003(2)
C42 0.005(2) 0.011(3) 0.018(3) -0.002(2) 0.007(2) 0.001(2)
C43 0.001(2) 0.002(3) 0.019(3) 0.002(2) 0.001(2) 0.000(2)
C44 0.009(2) 0.007(3) 0.019(3) -0.002(2) 0.005(2) 0.003(2)
C45 0.004(2) 0.011(3) 0.021(3) 0.004(2) 0.005(2) 0.001(2)
C46 0.020(3) 0.003(3) 0.040(3) -0.005(3) 0.007(3) -0.002(2)
C47 0.045(4) 0.023(4) 0.033(4) -0.002(3) 0.007(3) 0.011(3)
C48 0.050(5) 0.039(5) 0.042(4) -0.004(4) -0.002(3) 0.001(4)
C49 0.002(2) 0.018(3) 0.026(3) -0.009(3) 0.008(2) 0.000(2)
C50 0.023(3) 0.027(4) 0.030(3) -0.014(3) 0.013(3) -0.007(3)
C51 0.045(4) 0.046(5) 0.031(4) -0.006(3) -0.002(3) -0.004(4)
C52 0.042(4) 0.050(5) 0.054(5) -0.030(4) 0.023(4) -0.022(4)
C53 0.018(3) 0.019(3) 0.034(3) 0.003(3) 0.012(2) 0.003(2)
C54 0.007(3) 0.014(3) 0.032(3) -0.005(3) 0.000(2) 0.009(2)
C62 0.014(3) 0.000(3) 0.025(3) 0.000(2) 0.005(2) -0.002(2)
C63 0.007(2) 0.000(3) 0.026(3) 0.006(2) -0.001(2) 0.000(2)
C64 0.008(3) 0.007(3) 0.025(3) 0.004(2) 0.005(2) -0.003(2)
C65 0.010(2) 0.001(3) 0.017(3) -0.007(2) -0.002(2) 0.000(2)
C66 0.011(3) 0.008(3) 0.029(3) -0.001(2) -0.001(2) -0.003(2)
C67 0.021(3) 0.016(3) 0.030(3) 0.002(3) 0.000(2) -0.002(2)
C68 0.047(4) 0.030(4) 0.047(4) -0.008(4) 0.002(3) -0.009(3)
C69 0.020(3) 0.027(4) 0.040(4) 0.009(3) -0.008(3) -0.001(3)
C70 0.012(3) 0.024(3) 0.035(3) 0.018(3) 0.007(2) 0.004(2)
C71 0.041(4) 0.058(5) 0.035(4) 0.001(4) 0.015(3) -0.006(4)
C72 0.023(4) 0.059(5) 0.060(5) 0.014(4) 0.018(3) -0.011(3)
C73 0.014(3) 0.014(3) 0.039(4) -0.001(3) -0.004(2) 0.009(2)
N62 0.011(2) 0.004(2) 0.022(2) 0.002(2) 0.003(2) 0.004(2)

loop_
_atom_site_label
_atom_site_type_symbol
_atom_site_fract_x
_atom_site_fract_y
_atom_site_fract_z
_atom_site_U_iso_or_equiv
_atom_site_thermal_displace_type
_atom_site_occupancy
_atom_site_calc_flag
_atom_site_refinement_flags
O1 O 0.0147(6) 0.2687(5) 0.5243(2) 0.0474(14) Uani 1 d .
O2 O 0.5480(6) 0.1596(4) 0.5834(2) 0.0439(13) Uani 1 d .
O3 O 0.0202(6) 0.3452(5) 0.6413(2) 0.0504(15) Uani 1 d .
O4 O 0.0229(7) 0.1199(5) 0.4853(2) 0.053(2) Uani 1 d .
O22 O 0.2320(6) 0.1181(4) 0.3983(2) 0.0451(13) Uani 1 d .
O23 O 0.4011(6) 0.4685(4) 0.4940(2) 0.0416(13) Uani 1 d .
N1 N 0.3841(7) 0.2927(5) 0.5726(2) 0.041(2) Uani 1 d .
N2 N 0.1709(7) 0.2036(5) 0.6443(2) 0.042(2) Uani 1 d .
N21 N 0.1693(7) 0.2505(5) 0.4554(2) 0.0362(14) Uani 1 d .
N22 N 0.4576(7) 0.3410(5) 0.4372(2) 0.0355(15) Uani 1 d .
C1 C 0.1197(9) 0.3552(6) 0.5289(3) 0.040(2) Uani 1 d .
H1B H 0.0499(9) 0.4143(6) 0.5314(3) 0.049 Uiso 1 calc R
C2 C 0.2361(9) 0.3460(6) 0.5839(3) 0.042(2) Uani 1 d .
C3 C 0.4096(9) 0.2088(7) 0.5921(3) 0.040(2) Uani 1 d .
C4 C 0.3027(8) 0.1470(6) 0.6242(3) 0.038(2) Uani 1 d .
H4A H 0.2496(8) 0.0980(6) 0.5973(3) 0.045 Uiso 1 calc R
C5 C 0.1454(9) 0.2884(7) 0.6248(3) 0.043(2) Uani 1 d .
C6 C 0.2832(9) 0.4472(6) 0.6087(3) 0.045(2) Uani 1 d .
H6A H 0.3419(9) 0.4845(6) 0.5821(3) 0.054 Uiso 1 calc R
H6B H 0.1829(9) 0.4838(6) 0.6143(3) 0.054 Uiso 1 calc R
C7 C 0.3895(16) 0.4391(7) 0.6635(4) 0.071(3) Uani 1 d .
H7A H 0.4817(16) 0.3978(7) 0.6627(4) 0.085 Uiso 1 calc R
C8 C 0.3784(36) 0.4746(16) 0.7067(7) 0.193(10) Uani 1 d .
H8A H 0.2898(36) 0.5170(16) 0.7113(7) 0.231 Uiso 1 calc R
H8B H 0.4579(36) 0.4613(16) 0.7374(7) 0.231 Uiso 1 calc R
C9 C 0.6594(10) 0.2083(7) 0.5503(3) 0.052(2) Uani 1 d .
H9A H 0.7534(10) 0.1660(7) 0.5469(3) 0.078 Uiso 1 calc R
H9B H 0.6965(10) 0.2697(7) 0.5684(3) 0.078 Uiso 1 calc R
H9C H 0.6035(10) 0.2223(7) 0.5131(3) 0.078 Uiso 1 calc R
C10 C 0.3943(9) 0.0889(7) 0.6718(3) 0.045(2) Uani 1 d .
H10A H 0.4807(9) 0.0498(7) 0.6562(3) 0.053 Uiso 1 calc R
C11 C 0.2780(9) 0.0174(7) 0.6962(3) 0.046(2) Uani 1 d .
H11A H 0.2260(9) -0.0246(7) 0.6665(3) 0.069 Uiso 1 calc R
H11B H 0.1943(9) 0.0541(7) 0.7130(3) 0.069 Uiso 1 calc R
H11C H 0.3396(9) -0.0231(7) 0.7247(3) 0.069 Uiso 1 calc R
C12 C 0.4768(10) 0.1560(8) 0.7160(3) 0.054(2) Uani 1 d .
H12A H 0.5348(10) 0.1169(8) 0.7460(3) 0.080 Uiso 1 calc R
H12B H 0.3947(10) 0.1965(8) 0.7312(3) 0.080 Uiso 1 calc R
H12C H 0.5545(10) 0.1980(8) 0.6995(3) 0.080 Uiso 1 calc R
C13 C -0.0780(10) 0.2951(8) 0.6803(3) 0.057(2) Uani 1 d .
H13A H -0.1644(10) 0.3389(8) 0.6899(3) 0.085 Uiso 1 calc R
H13B H -0.0078(10) 0.2771(8) 0.7142(3) 0.085 Uiso 1 calc R
H13C H -0.1270(10) 0.2360(8) 0.6626(3) 0.085 Uiso 1 calc R
C14 C 0.0670(9) 0.2021(8) 0.4881(3) 0.047(2) Uani 1 d .
C22 C 0.1857(9) 0.3547(6) 0.4703(3) 0.036(2) Uani 1 d .
C23 C 0.2738(8) 0.2085(6) 0.4192(3) 0.035(2) Uani 1 d .
C24 C 0.4047(8) 0.2548(6) 0.4087(3) 0.038(2) Uani 1 d .
C25 C 0.3595(8) 0.3835(6) 0.4666(3) 0.033(2) Uani 1 d .
C26 C 0.0693(9) 0.4206(6) 0.4311(3) 0.042(2) Uani 1 d .
H26A H -0.0444(9) 0.3995(6) 0.4331(3) 0.050 Uiso 1 calc R
H26B H 0.0795(9) 0.4889(6) 0.4446(3) 0.050 Uiso 1 calc R
C27 C 0.1032(9) 0.4179(6) 0.3708(3) 0.042(2) Uani 1 d .
H27A H 0.0730(9) 0.3602(6) 0.3503(3) 0.050 Uiso 1 calc R
C28 C 0.1688(10) 0.4863(8) 0.3451(3) 0.053(2) Uani 1 d .
H28A H 0.2010(10) 0.5452(8) 0.3640(3) 0.063 Uiso 1 calc R
H28B H 0.1854(10) 0.4781(8) 0.3071(3) 0.063 Uiso 1 calc R
C29 C 0.0941(10) 0.1157(8) 0.3555(3) 0.057(2) Uani 1 d .
H29A H 0.0743(10) 0.0482(8) 0.3429(3) 0.085 Uiso 1 calc R
H29B H 0.1176(10) 0.1562(8) 0.3239(3) 0.085 Uiso 1 calc R
H29C H -0.0027(10) 0.1410(8) 0.3706(3) 0.085 Uiso 1 calc R
C30 C 0.5078(9) 0.2240(7) 0.3629(3) 0.046(2) Uani 1 d .
H30A H 0.4782(9) 0.1551(7) 0.3523(3) 0.056 Uiso 1 calc R
C31 C 0.4664(10) 0.2865(8) 0.3126(3) 0.056(2) Uani 1 d .
H31A H 0.5322(10) 0.2665(8) 0.2833(3) 0.084 Uiso 1 calc R
H31B H 0.4892(10) 0.3550(8) 0.3224(3) 0.084 Uiso 1 calc R
H31C H 0.3505(10) 0.2790(8) 0.2993(3) 0.084 Uiso 1 calc R
C32 C 0.6895(10) 0.2266(8) 0.3824(4) 0.059(2) Uani 1 d .
H32A H 0.7128(10) 0.1850(8) 0.4154(4) 0.088 Uiso 1 calc R
H32B H 0.7227(10) 0.2938(8) 0.3918(4) 0.088 Uiso 1 calc R
H32C H 0.7501(10) 0.2025(8) 0.3526(4) 0.088 Uiso 1 calc R
C33 C 0.5747(9) 0.4911(8) 0.4997(3) 0.055(2) Uani 1 d .
H33A H 0.5941(9) 0.5528(8) 0.5200(3) 0.082 Uiso 1 calc R
H33B H 0.6113(9) 0.4972(8) 0.4627(3) 0.082 Uiso 1 calc R
H33C H 0.6354(9) 0.4385(8) 0.5203(3) 0.082 Uiso 1 calc R
O41 O 0.4831(4) -0.0832(3) 0.97809(15) 0.0168(9) Uani 1 d .
O42 O -0.0487(4) -0.1869(3) 0.9171(2) 0.0149(8) Uani 1 d .
O43 O 0.4895(4) -0.0055(3) 0.8645(2) 0.0187(9) Uani 1 d .
O44 O 0.4698(5) -0.2314(3) 1.0173(2) 0.0261(10) Uani 1 d .
O62 O 0.2690(4) -0.2270(3) 1.1065(2) 0.0183(9) Uani 1 d .
O63 O 0.1032(4) 0.1213(3) 1.00732(15) 0.0148(8) Uani 1 d .
N41 N 0.1179(5) -0.0543(3) 0.9300(2) 0.0100(10) Uani 1 d .
N42 N 0.3270(5) -0.1413(3) 0.8550(2) 0.0127(10) Uani 1 d .
N61 N 0.3306(5) -0.0961(3) 1.0470(2) 0.0088(9) Uani 1 d .
C41 C 0.3849(6) 0.0067(4) 0.9741(2) 0.0105(11) Uani 1 d .
H41B H 0.4580(6) 0.0645(4) 0.9716(2) 0.013 Uiso 1 calc R
C42 C 0.2668(6) -0.0030(4) 0.9182(2) 0.0110(11) Uani 1 d .
C43 C 0.0872(5) -0.1379(4) 0.9076(2) 0.0073(10) Uani 1 d .
C44 C 0.1919(6) -0.1963(4) 0.8722(2) 0.0113(11) Uani 1 d .
H44A H 0.2404(6) -0.2508(4) 0.8962(2) 0.014 Uiso 1 calc R
C45 C 0.3589(6) -0.0581(4) 0.8772(2) 0.0118(12) Uani 1 d .
C46 C 0.2187(7) 0.0995(4) 0.8943(3) 0.0207(13) Uani 1 d .
H46A H 0.1462(7) 0.1317(4) 0.9187(3) 0.025 Uiso 1 calc R
H46B H 0.3180(7) 0.1400(4) 0.8944(3) 0.025 Uiso 1 calc R
C47 C 0.1334(9) 0.0940(5) 0.8361(3) 0.033(2) Uani 1 d .
H47A H 0.1951(9) 0.0710(5) 0.8079(3) 0.040 Uiso 1 calc R
C48 C -0.0149(10) 0.1175(6) 0.8212(3) 0.044(2) Uani 1 d .
H48A H -0.0810(10) 0.1408(6) 0.8481(3) 0.053 Uiso 1 calc R
H48B H -0.0591(10) 0.1117(6) 0.7833(3) 0.053 Uiso 1 calc R
C49 C -0.1534(6) -0.1409(4) 0.9547(2) 0.0149(12) Uani 1 d .
H49A H -0.2481(6) -0.1827(4) 0.9581(2) 0.022 Uiso 1 calc R
H49B H -0.1904(6) -0.0772(4) 0.9398(2) 0.022 Uiso 1 calc R
H49C H -0.0917(6) -0.1321(4) 0.9915(2) 0.022 Uiso 1 calc R
C50 C 0.0915(7) -0.2448(5) 0.8213(3) 0.0257(14) Uani 1 d .
H50A H 0.0041(7) -0.2851(5) 0.8355(3) 0.031 Uiso 1 calc R
C51 C 0.0085(9) -0.1675(6) 0.7823(3) 0.041(2) Uani 1 d .
H51A H -0.0590(9) -0.1253(6) 0.8031(3) 0.062 Uiso 1 calc R
H51B H -0.0603(9) -0.1996(6) 0.7519(3) 0.062 Uiso 1 calc R
H51C H 0.0915(9) -0.1279(6) 0.7669(3) 0.062 Uiso 1 calc R
C52 C 0.1970(9) -0.3130(6) 0.7908(3) 0.048(2) Uani 1 d .
H52A H 0.2483(9) -0.3615(6) 0.8170(3) 0.071 Uiso 1 calc R
H52B H 0.2815(9) -0.2750(6) 0.7752(3) 0.071 Uiso 1 calc R
H52C H 0.1290(9) -0.3463(6) 0.7607(3) 0.071 Uiso 1 calc R
C53 C 0.5940(7) -0.0524(4) 0.8294(3) 0.0227(13) Uani 1 d .
H53A H 0.6828(7) -0.0080(4) 0.8227(3) 0.034 Uiso 1 calc R
H53B H 0.5313(7) -0.0695(4) 0.7938(3) 0.034 Uiso 1 calc R
H53C H 0.6395(7) -0.1119(4) 0.8476(3) 0.034 Uiso 1 calc R
C54 C 0.4282(6) -0.1471(4) 1.0148(2) 0.0175(13) Uani 1 d .
C62 C 0.3171(6) 0.0069(4) 1.0316(2) 0.0127(11) Uani 1 d .
C63 C 0.2285(6) -0.1360(4) 1.0847(2) 0.0115(11) Uani 1 d .
C64 C 0.0982(6) -0.0880(4) 1.0960(2) 0.0131(11) Uani 1 d .
C65 C 0.1434(6) 0.0393(4) 1.0360(2) 0.0099(11) Uani 1 d .
C66 C 0.4362(6) 0.0739(4) 1.0712(2) 0.0163(12) Uani 1 d .
H66A H 0.5500(6) 0.0543(4) 1.0677(2) 0.020 Uiso 1 calc R
H66B H 0.4229(6) 0.1424(4) 1.0585(2) 0.020 Uiso 1 calc R
C67 C 0.4087(7) 0.0688(5) 1.1315(2) 0.0228(13) Uani 1 d .
H67A H 0.4325(7) 0.0091(5) 1.1508(2) 0.027 Uiso 1 calc R
C68 C 0.3533(9) 0.1423(6) 1.1592(3) 0.041(2) Uani 1 d .
H68A H 0.3284(9) 0.2029(6) 1.1410(3) 0.050 Uiso 1 calc R
H68B H 0.3383(9) 0.1347(6) 1.1973(3) 0.050 Uiso 1 calc R
C69 C 0.4127(7) -0.2304(5) 1.1449(3) 0.0302(15) Uani 1 d .
H69A H 0.4315(7) -0.2976(5) 1.1581(3) 0.045 Uiso 1 calc R
H69B H 0.3998(7) -0.1875(5) 1.1765(3) 0.045 Uiso 1 calc R
H69C H 0.5058(7) -0.2084(5) 1.1264(3) 0.045 Uiso 1 calc R
C70 C -0.0035(6) -0.1154(5) 1.1430(3) 0.0232(14) Uani 1 d .
H70A H 0.0303(6) -0.1819(5) 1.1570(3) 0.028 Uiso 1 calc R
C71 C 0.0324(9) -0.0420(7) 1.1907(3) 0.044(2) Uani 1 d .
H71A H 0.1497(9) -0.0413(7) 1.2030(3) 0.066 Uiso 1 calc R
H71B H -0.0269(9) -0.0611(7) 1.2219(3) 0.066 Uiso 1 calc R
H71C H -0.0025(9) 0.0233(7) 1.1778(3) 0.066 Uiso 1 calc R
C72 C -0.1835(8) -0.1177(7) 1.1225(4) 0.046(2) Uani 1 d .
H72A H -0.2452(8) -0.1362(7) 1.1532(4) 0.070 Uiso 1 calc R
H72B H -0.2034(8) -0.1655(7) 1.0923(4) 0.070 Uiso 1 calc R
H72C H -0.2184(8) -0.0528(7) 1.1087(4) 0.070 Uiso 1 calc R
C73 C -0.0694(6) 0.1451(4) 1.0004(3) 0.0227(13) Uani 1 d .
H73A H -0.0866(6) 0.2062(4) 0.9794(3) 0.034 Uiso 1 calc R
H73B H -0.1076(6) 0.1529(4) 1.0371(3) 0.034 Uiso 1 calc R
H73C H -0.1303(6) 0.0923(4) 0.9801(3) 0.034 Uiso 1 calc R
N62 N 0.0460(5) -0.0011(3) 1.0664(2) 0.0122(10) Uani 1 d .

loop_
_atom_type_symbol
_atom_type_description
_atom_type_scat_dispersion_real
_atom_type_scat_dispersion_imag
_atom_type_scat_source
C C 0.0033 0.0016 'International Tables Vol C Tables 4.2.6.8 and 6.1.1.4'
H H 0.0000 0.0000 'International Tables Vol C Tables 4.2.6.8 and 6.1.1.4'
N N 0.0061 0.0033 'International Tables Vol C Tables 4.2.6.8 and 6.1.1.4'
O O 0.0106 0.0060 'International Tables Vol C Tables 4.2.6.8 and 6.1.1.4'

loop_
_geom_angle_atom_site_label_1
_geom_angle_atom_site_label_2
_geom_angle_atom_site_label_3
_geom_angle
C14 O1 C1 111.1(6)
C3 O2 C9 117.1(7)
C5 O3 C13 113.8(7)
C23 O22 C29 115.5(6)
C25 O23 C33 114.7(6)
C3 N1 C2 119.5(7)
C5 N2 C4 117.5(6)
C14 N21 C23 127.6(7)
C14 N21 C22 111.5(6)
C23 N21 C22 119.9(6)
C25 N22 C24 118.2(6)
O1 C1 C2 107.7(6)
O1 C1 C22 101.0(5)
C2 C1 C22 121.7(6)
N1 C2 C6 109.8(6)
N1 C2 C5 110.0(7)
C6 C2 C5 109.3(6)
N1 C2 C1 109.1(5)
C6 C2 C1 111.4(7)
C5 C2 C1 107.2(6)
N1 C3 O2 120.2(7)
N1 C3 C4 128.9(7)
O2 C3 C4 110.8(7)
N2 C4 C3 112.2(7)
N2 C4 C10 110.3(6)
C3 C4 C10 114.4(6)
N2 C5 O3 120.4(7)
N2 C5 C2 130.0(7)
O3 C5 C2 109.5(7)
C7 C6 C2 111.9(7)
C8 C7 C6 131.2(17)
C12 C10 C4 111.2(7)
C12 C10 C11 111.6(6)
C4 C10 C11 110.2(6)
O4 C14 O1 123.6(7)
O4 C14 N21 128.7(8)
O1 C14 N21 107.6(8)
N21 C22 C25 107.6(6)
N21 C22 C26 112.2(6)
C25 C22 C26 109.8(6)
N21 C22 C1 101.2(6)
C25 C22 C1 118.9(6)
C26 C22 C1 107.0(6)
C24 C23 O22 123.3(7)
C24 C23 N21 120.0(7)
O22 C23 N21 116.7(6)
C23 C24 N22 121.9(7)
C23 C24 C30 123.3(7)
N22 C24 C30 114.7(6)
N22 C25 O23 121.2(6)
N22 C25 C22 125.8(7)
O23 C25 C22 112.7(6)
C27 C26 C22 113.8(6)
C28 C27 C26 125.8(8)
C31 C30 C24 109.6(7)
C31 C30 C32 111.4(7)
C24 C30 C32 112.4(6)
C54 O41 C41 111.0(4)
C43 O42 C49 116.9(4)
C45 O43 C53 116.3(4)
C63 O62 C69 115.3(4)
C65 O63 C73 115.4(4)
C43 N41 C42 118.3(4)
C45 N42 C44 118.3(4)
C54 N61 C63 126.7(5)
C54 N61 C62 112.2(4)
C63 N61 C62 120.2(4)
O41 C41 C62 101.2(4)
O41 C41 C42 105.5(4)
C62 C41 C42 120.9(4)
N41 C42 C45 112.5(4)
N41 C42 C46 108.6(4)
C45 C42 C46 109.5(4)
N41 C42 C41 108.8(4)
C45 C42 C41 107.1(4)
C46 C42 C41 110.4(4)
N41 C43 O42 120.1(4)
N41 C43 C44 127.9(4)
O42 C43 C44 111.9(4)
N42 C44 C43 113.4(4)
N42 C44 C50 110.7(4)
C43 C44 C50 112.8(4)
N42 C45 O43 120.6(5)
N42 C45 C42 128.7(5)
O43 C45 C42 110.7(4)
C47 C46 C42 112.0(5)
C48 C47 C46 125.6(7)
C52 C50 C51 111.6(6)
C52 C50 C44 111.2(5)
C51 C50 C44 110.8(5)
O44 C54 O41 122.3(5)
O44 C54 N61 129.9(6)
O41 C54 N61 107.7(5)
N61 C62 C65 108.1(4)
N61 C62 C41 101.7(4)
C65 C62 C41 120.2(4)
N61 C62 C66 112.3(4)
C65 C62 C66 108.3(4)
C41 C62 C66 106.2(4)
C64 C63 O62 122.7(5)
C64 C63 N61 120.1(5)
O62 C63 N61 117.2(4)
C63 C64 N62 121.2(5)
C63 C64 C70 124.1(5)
N62 C64 C70 114.5(4)
N62 C65 O63 121.7(4)
N62 C65 C62 125.3(5)
O63 C65 C62 112.9(4)
C67 C66 C62 114.0(4)
C68 C67 C66 123.9(6)
C72 C70 C64 111.3(5)
C72 C70 C71 111.0(6)
C64 C70 C71 108.8(5)
C65 N62 C64 118.4(4)

loop_
_geom_bond_atom_site_label_1
_geom_bond_atom_site_label_2
_geom_bond_distance
O1 C14 1.368(10)
O1 C1 1.464(10)
O2 C3 1.364(9)
O2 C9 1.448(9)
O3 C5 1.387(9)
O3 C13 1.481(10)
O4 C14 1.182(11)
O22 C23 1.366(9)
O22 C29 1.449(9)
O23 C25 1.363(9)
O23 C33 1.458(9)
N1 C3 1.250(10)
N1 C2 1.475(10)
N2 C5 1.261(11)
N2 C4 1.464(9)
N21 C14 1.389(10)
N21 C23 1.418(9)
N21 C22 1.473(10)
N22 C25 1.278(9)
N22 C24 1.410(10)
C1 C2 1.553(10)
C1 C22 1.574(9)
C2 C6 1.543(12)
C2 C5 1.528(11)
C3 C4 1.500(11)
C4 C10 1.528(10)
C6 C7 1.507(12)
C7 C8 1.16(2)
C10 C12 1.511(11)
C10 C11 1.535(11)
C22 C25 1.501(10)
C22 C26 1.559(10)
C23 C24 1.303(10)
C24 C30 1.530(10)
C26 C27 1.514(10)
C27 C28 1.277(12)
C30 C31 1.494(12)
C30 C32 1.521(11)
O41 C54 1.360(7)
O41 C41 1.471(6)
O42 C43 1.349(6)
O42 C49 1.467(6)
O43 C45 1.362(6)
O43 C53 1.430(7)
O44 C54 1.204(7)
O62 C63 1.380(6)
O62 C69 1.420(7)
O63 C65 1.341(6)
O63 C73 1.453(6)
N41 C43 1.279(7)
N41 C42 1.472(6)
N42 C45 1.272(7)
N42 C44 1.447(7)
N61 C54 1.374(7)
N61 C63 1.419(7)
N61 C62 1.459(7)
C41 C62 1.557(7)
C41 C42 1.579(7)
C42 C45 1.517(7)
C42 C46 1.552(8)
C43 C44 1.512(7)
C44 C50 1.554(8)
C46 C47 1.503(9)
C47 C48 1.278(11)
C50 C52 1.522(9)
C50 C51 1.526(10)
C62 C65 1.517(7)
C62 C66 1.584(7)
C63 C64 1.316(7)
C64 N62 1.429(7)
C64 C70 1.535(7)
C65 N62 1.275(7)
C66 C67 1.501(8)
C67 C68 1.320(10)
C70 C72 1.512(9)
C70 C71 1.533(10)
